data_4022806
loop_
_publ_author_name
'Delphine Julienne'
'Jean-Fran\,cois Lohier'
'Olivier Delacroix'
'Annie-Claude Gaumont'

_publ_contact_author_address
;     Laboratoire de Chimie Mol\'eculaire et Thio-organique, UMR CNRS 6507
      ENSICAEN - Universit\'e de Caen
      14050 Caen
      France
;
_publ_contact_author_email annie-claude.gaumont@ensicaen.fr
_publ_contact_author_fax '332 31 45 28 65'
_publ_contact_author_name 'Gaumont, Annie-Claude'
_publ_contact_author_phone '332 31 45 28 73'
_publ_section_title
;
 Palladium-Catalyzed C-P Coupling Reactions between Vinyl Triflates
 and Phosphine-Boranes: Efficient Access to Vinylphosphine-Boranes
;
_journal_name_full 'Journal of Organic Chemistry'
_journal_page_first 2247
_journal_page_last 2250
_journal_paper_doi 10.1021/jo062482o
_journal_volume 72
_journal_year 2007
_chemical_absolute_configuration ad
_chemical_formula_moiety 'C22 H28 B P'
_chemical_formula_sum 'C22 H28 B P'
_chemical_formula_weight 334.22
_chemical_melting_point 400(2)
_chemical_name_systematic
;
 ((1R,4R)-1,7,7-trimethylbicyclo[2.2.1]hept-2-en-2-yl)diphenylphosphineborane
;
_space_group_IT_number 19
_symmetry_cell_setting orthorhombic
_symmetry_space_group_name_Hall 'P 2ac 2ab'
_symmetry_space_group_name_H-M 'P 21 21 21'
_atom_sites_solution_hydrogens geom
_atom_sites_solution_primary direct
_atom_sites_solution_secondary difmap
_audit_creation_method SHELXL-97
_cell_angle_alpha 90.00
_cell_angle_beta 90.00
_cell_angle_gamma 90.00
_cell_formula_units_Z 4
_cell_length_a 9.4400(4)
_cell_length_b 10.0459(4)
_cell_length_c 20.4407(8)
_cell_measurement_reflns_used 8278
_cell_measurement_temperature 150(2)
_cell_measurement_theta_max 27.47
_cell_measurement_theta_min 2.38
_cell_volume 1938.46(14)
_computing_cell_refinement 'APEX2 software'
_computing_data_collection 'APEX2 software'
_computing_data_reduction 'APEX2 software'
_computing_molecular_graphics 'ORTEP-3 (Farrugia, 1997)'
_computing_publication_material 'SHELXL-97 (Sheldrick, 1997)'
_computing_structure_refinement 'SHELXL-97 (Sheldrick, 1997)'
_computing_structure_solution 'SHELXS-97 (Sheldrick, 1990)'
_diffrn_ambient_temperature 150(2)
_diffrn_measured_fraction_theta_full 0.996
_diffrn_measured_fraction_theta_max 0.996
_diffrn_measurement_device_type 'Bruker Nonius ApexII-CCD'
_diffrn_measurement_method '\w scans and \f scan with \k offsets'
_diffrn_radiation_monochromator graphite
_diffrn_radiation_source 'fine-focus sealed tube'
_diffrn_radiation_type MoK\a
_diffrn_radiation_wavelength 0.71073
_diffrn_reflns_av_R_equivalents 0.0332
_diffrn_reflns_av_sigmaI/netI 0.0205
_diffrn_reflns_limit_h_max 12
_diffrn_reflns_limit_h_min -12
_diffrn_reflns_limit_k_max 13
_diffrn_reflns_limit_k_min -13
_diffrn_reflns_limit_l_max 26
_diffrn_reflns_limit_l_min -25
_diffrn_reflns_number 36417
_diffrn_reflns_theta_full 27.62
_diffrn_reflns_theta_max 27.62
_diffrn_reflns_theta_min 1.99
_exptl_absorpt_coefficient_mu 0.142
_exptl_absorpt_correction_type none
_exptl_crystal_colour colourless
_exptl_crystal_density_diffrn 1.145
_exptl_crystal_density_method 'not measured'
_exptl_crystal_description polyhedron
_exptl_crystal_F_000 720
_exptl_crystal_recrystallization_method ether
_exptl_crystal_size_max 0.34
_exptl_crystal_size_mid 0.25
_exptl_crystal_size_min 0.13
_refine_diff_density_max 0.297
_refine_diff_density_min -0.223
_refine_diff_density_rms 0.088
_refine_ls_abs_structure_details 'Flack H D (1983), 1916 Friedel pairs'
_refine_ls_abs_structure_Flack -0.02(7)
_refine_ls_extinction_method none
_refine_ls_goodness_of_fit_ref 1.120
_refine_ls_hydrogen_treatment constr
_refine_ls_matrix_type full
_refine_ls_number_parameters 221
_refine_ls_number_reflns 4474
_refine_ls_number_restraints 0
_refine_ls_restrained_S_all 1.120
_refine_ls_R_factor_all 0.0338
_refine_ls_R_factor_gt 0.0310
_refine_ls_shift/su_max 0.001
_refine_ls_shift/su_mean 0.000
_refine_ls_structure_factor_coef Fsqd
_refine_ls_weighting_details 'calc w=1/[\s^2^(Fo^2^)+(0.0602P)^2^+0.1350P] where P=(Fo^2^+2Fc^2^)/3'
_refine_ls_weighting_scheme calc
_refine_ls_wR_factor_gt 0.0842
_refine_ls_wR_factor_ref 0.0908
_reflns_number_gt 4284
_reflns_number_total 4474
_reflns_threshold_expression >2sigma(I)
_cod_data_source_file jo062482osi20061204_015339.cif
_cod_data_source_block julienne3
_cod_depositor_comments
;
The following automatic conversions were performed:
'_symmetry_cell_setting' value 'Orthorhombic' changed to 'orthorhombic'
according to '/home/saulius/struct/CIF-dictionaries/cif_core.dic'
dictionary named 'cif_core.dic' version 2.4.1 from 2010-06-29.

Automatic conversion script
Id: cif_fix_enum 1527 2010-12-29 10:47:43Z saulius 
;
_cod_database_code 4022806

loop_
_symmetry_equiv_pos_as_xyz
'x, y, z'
'-x+1/2, -y, z+1/2'
'-x, y+1/2, -z+1/2'
'x+1/2, -y+1/2, -z'

loop_
_atom_site_label
_atom_site_type_symbol
_atom_site_fract_x
_atom_site_fract_y
_atom_site_fract_z
_atom_site_U_iso_or_equiv
_atom_site_adp_type
_atom_site_occupancy
_atom_site_symmetry_multiplicity
_atom_site_calc_flag
_atom_site_refinement_flags
P1 P 0.69670(4) -0.01491(3) 0.844974(16) 0.01801(9) Uani 1 1 d .
C1 C 0.66097(14) -0.01867(14) 0.75784(6) 0.0183(3) Uani 1 1 d .
C2 C 0.67142(14) -0.13973(14) 0.72476(7) 0.0216(3) Uani 1 1 d .
H2 H 0.6946 -0.2169 0.7475 0.026 Uiso 1 1 calc R
C3 C 0.64700(16) -0.14488(15) 0.65758(8) 0.0263(3) Uani 1 1 d .
H3 H 0.6545 -0.2255 0.6355 0.032 Uiso 1 1 calc R
C4 C 0.59943(19) 0.08955(15) 0.65633(8) 0.0303(3) Uani 1 1 d .
H4 H 0.5746 0.1662 0.6335 0.036 Uiso 1 1 calc R
C5 C 0.62434(18) 0.09550(14) 0.72326(7) 0.0257(3) Uani 1 1 d .
H5 H 0.6165 0.1764 0.7451 0.031 Uiso 1 1 calc R
C6 C 0.61163(17) -0.03053(16) 0.62361(7) 0.0284(3) Uani 1 1 d .
H6 H 0.5960 -0.0343 0.5787 0.034 Uiso 1 1 calc R
C7 C 0.39947(17) -0.01865(15) 0.85405(7) 0.0268(3) Uani 1 1 d .
H7 H 0.3988 0.0223 0.8132 0.032 Uiso 1 1 calc R
C8 C 0.52744(17) -0.04704(13) 0.88414(6) 0.0214(3) Uani 1 1 d .
C9 C 0.27196(19) -0.05076(17) 0.88430(8) 0.0358(4) Uani 1 1 d .
H9 H 0.1865 -0.0320 0.8636 0.043 Uiso 1 1 calc R
C10 C 0.5264(2) -0.10649(15) 0.94587(7) 0.0299(3) Uani 1 1 d .
H10 H 0.6114 -0.1253 0.9669 0.036 Uiso 1 1 calc R
C11 C 0.3987(2) -0.13758(16) 0.97599(8) 0.0402(5) Uani 1 1 d .
H11 H 0.3988 -0.1768 1.0172 0.048 Uiso 1 1 calc R
C12 C 0.2725(2) -0.11077(17) 0.94537(8) 0.0395(4) Uani 1 1 d .
H12 H 0.1875 -0.1329 0.9656 0.047 Uiso 1 1 calc R
C13 C 0.66978(15) 0.23258(13) 0.90578(6) 0.0186(3) Uani 1 1 d .
H13 H 0.5779 0.2181 0.9205 0.022 Uiso 1 1 calc R
C14 C 0.75713(17) 0.41976(14) 0.80236(7) 0.0241(3) Uani 1 1 d .
H14A H 0.8071 0.4066 0.7620 0.036 Uiso 1 1 calc R
H14B H 0.7384 0.5129 0.8083 0.036 Uiso 1 1 calc R
H14C H 0.6692 0.3718 0.8011 0.036 Uiso 1 1 calc R
C15 C 0.97561(17) 0.46191(15) 0.86494(8) 0.0283(3) Uani 1 1 d .
H15A H 0.9435 0.5512 0.8726 0.042 Uiso 1 1 calc R
H15B H 1.0294 0.4590 0.8251 0.042 Uiso 1 1 calc R
H15C H 1.0342 0.4338 0.9008 0.042 Uiso 1 1 calc R
C16 C 0.87647(18) 0.28710(15) 0.96926(7) 0.0275(3) Uani 1 1 d .
H16A H 0.9358 0.3552 0.9888 0.033 Uiso 1 1 calc R
H16B H 0.8327 0.2350 1.0037 0.033 Uiso 1 1 calc R
C17 C 0.88807(15) 0.21751(13) 0.85462(7) 0.0198(3) Uani 1 1 d .
C18 C 0.74241(14) 0.15320(13) 0.86538(6) 0.0169(3) Uani 1 1 d .
C19 C 0.96287(17) 0.19748(15) 0.92231(8) 0.0257(3) Uani 1 1 d .
H19A H 0.9590 0.1050 0.9359 0.031 Uiso 1 1 calc R
H19B H 1.0611 0.2255 0.9204 0.031 Uiso 1 1 calc R
C20 C 0.84740(15) 0.36875(13) 0.85915(6) 0.0197(3) Uani 1 1 d .
C21 C 0.76244(15) 0.34976(13) 0.92332(6) 0.0202(3) Uani 1 1 d .
H21 H 0.7135 0.4287 0.9401 0.024 Uiso 1 1 calc R
C22 C 0.97255(17) 0.17390(15) 0.79560(8) 0.0291(3) Uani 1 1 d .
H22A H 0.9212 0.1954 0.7565 0.044 Uiso 1 1 calc R
H22B H 0.9880 0.0795 0.7975 0.044 Uiso 1 1 calc R
H22C H 1.0622 0.2191 0.7953 0.044 Uiso 1 1 calc R
B1 B 0.8349(2) -0.14547(18) 0.87107(10) 0.0326(4) Uani 1 1 d .
H1A H 0.8632 -0.1290 0.9155 0.049 Uiso 1 1 calc R
H1B H 0.9161 -0.1396 0.8429 0.049 Uiso 1 1 calc R
H1C H 0.7943 -0.2328 0.8678 0.049 Uiso 1 1 calc R

loop_
_atom_site_aniso_label
_atom_site_aniso_U_11
_atom_site_aniso_U_22
_atom_site_aniso_U_33
_atom_site_aniso_U_23
_atom_site_aniso_U_13
_atom_site_aniso_U_12
P1 0.02268(17) 0.01455(15) 0.01681(15) 0.00055(12) -0.00173(13) 0.00122(12)
C1 0.0167(6) 0.0200(6) 0.0182(5) -0.0010(5) 0.0008(5) -0.0013(5)
C2 0.0189(7) 0.0207(6) 0.0251(6) -0.0034(5) 0.0005(6) 0.0011(5)
C3 0.0257(7) 0.0278(7) 0.0253(7) -0.0094(6) 0.0009(6) -0.0012(6)
C4 0.0420(9) 0.0273(7) 0.0215(7) 0.0065(6) -0.0058(7) -0.0032(6)
C5 0.0362(8) 0.0197(7) 0.0213(6) -0.0009(5) -0.0011(6) -0.0014(6)
C6 0.0285(8) 0.0372(8) 0.0195(6) -0.0043(6) -0.0013(6) -0.0051(7)
C7 0.0293(8) 0.0272(7) 0.0239(6) -0.0010(6) 0.0034(6) -0.0018(6)
C8 0.0315(8) 0.0149(6) 0.0178(6) -0.0011(5) 0.0028(6) -0.0039(5)
C9 0.0310(9) 0.0388(9) 0.0376(8) -0.0090(7) 0.0103(7) -0.0053(7)
C10 0.0489(10) 0.0217(7) 0.0189(7) 0.0009(6) -0.0001(7) -0.0055(7)
C11 0.0718(14) 0.0240(7) 0.0247(7) -0.0028(6) 0.0160(9) -0.0149(8)
C12 0.0495(12) 0.0319(8) 0.0371(8) -0.0116(7) 0.0216(8) -0.0153(8)
C13 0.0194(7) 0.0198(6) 0.0165(6) 0.0023(5) -0.0003(5) 0.0006(5)
C14 0.0285(8) 0.0209(7) 0.0228(6) 0.0050(5) -0.0013(6) -0.0001(6)
C15 0.0241(7) 0.0240(7) 0.0367(8) -0.0007(6) -0.0027(6) -0.0028(6)
C16 0.0353(9) 0.0262(7) 0.0211(7) -0.0004(6) -0.0113(6) 0.0001(7)
C17 0.0186(6) 0.0177(6) 0.0231(7) -0.0013(5) -0.0009(5) 0.0016(5)
C18 0.0186(6) 0.0161(6) 0.0159(5) 0.0002(5) -0.0029(5) 0.0005(5)
C19 0.0242(7) 0.0219(7) 0.0311(7) 0.0001(6) -0.0098(6) 0.0036(6)
C20 0.0196(7) 0.0181(6) 0.0216(6) -0.0005(5) -0.0012(5) 0.0002(5)
C21 0.0243(7) 0.0177(6) 0.0186(6) -0.0032(5) -0.0018(5) 0.0029(5)
C22 0.0255(8) 0.0280(7) 0.0337(8) -0.0048(6) 0.0086(6) -0.0006(6)
B1 0.0387(11) 0.0215(7) 0.0377(9) 0.0036(7) -0.0093(8) 0.0100(7)

loop_
_atom_type_symbol
_atom_type_description
_atom_type_scat_dispersion_real
_atom_type_scat_dispersion_imag
_atom_type_scat_source
C C 0.0033 0.0016 'International Tables Vol C Tables 4.2.6.8 and 6.1.1.4'
H H 0.0000 0.0000 'International Tables Vol C Tables 4.2.6.8 and 6.1.1.4'
B B 0.0013 0.0007 'International Tables Vol C Tables 4.2.6.8 and 6.1.1.4'
P P 0.1023 0.0942 'International Tables Vol C Tables 4.2.6.8 and 6.1.1.4'

loop_
_geom_angle_atom_site_label_1
_geom_angle_atom_site_label_2
_geom_angle_atom_site_label_3
_geom_angle
C18 P1 C1 107.04(6)
C18 P1 C8 106.06(6)
C1 P1 C8 105.41(6)
C18 P1 B1 114.47(7)
C1 P1 B1 112.59(8)
C8 P1 B1 110.67(8)
C5 C1 C2 119.35(12)
C5 C1 P1 121.89(10)
C2 C1 P1 118.76(10)
C3 C2 C1 119.89(13)
C3 C2 H2 120.1
C1 C2 H2 120.1
C6 C3 C2 120.26(13)
C6 C3 H3 119.9
C2 C3 H3 119.9
C6 C4 C5 119.95(14)
C6 C4 H4 120.0
C5 C4 H4 120.0
C4 C5 C1 120.46(13)
C4 C5 H5 119.8
C1 C5 H5 119.8
C3 C6 C4 120.08(13)
C3 C6 H6 120.0
C4 C6 H6 120.0
C8 C7 C9 120.63(14)
C8 C7 H7 119.7
C9 C7 H7 119.7
C7 C8 C10 118.89(15)
C7 C8 P1 122.34(10)
C10 C8 P1 118.74(13)
C12 C9 C7 119.84(17)
C12 C9 H9 120.1
C7 C9 H9 120.1
C11 C10 C8 120.21(17)
C11 C10 H10 119.9
C8 C10 H10 119.9
C12 C11 C10 120.45(15)
C12 C11 H11 119.8
C10 C11 H11 119.8
C11 C12 C9 119.97(16)
C11 C12 H12 120.0
C9 C12 H12 120.0
C18 C13 C21 108.33(12)
C18 C13 H13 125.8
C21 C13 H13 125.8
C20 C14 H14A 109.5
C20 C14 H14B 109.5
H14A C14 H14B 109.5
C20 C14 H14C 109.5
H14A C14 H14C 109.5
H14B C14 H14C 109.5
C20 C15 H15A 109.5
C20 C15 H15B 109.5
H15A C15 H15B 109.5
C20 C15 H15C 109.5
H15A C15 H15C 109.5
H15B C15 H15C 109.5
C19 C16 C21 102.99(11)
C19 C16 H16A 111.2
C21 C16 H16A 111.2
C19 C16 H16B 111.2
C21 C16 H16B 111.2
H16A C16 H16B 109.1
C22 C17 C18 117.71(12)
C22 C17 C19 115.47(12)
C18 C17 C19 102.90(11)
C22 C17 C20 117.18(12)
C18 C17 C20 100.36(10)
C19 C17 C20 100.51(11)
C13 C18 C17 107.26(11)
C13 C18 P1 125.61(11)
C17 C18 P1 125.37(9)
C16 C19 C17 103.62(11)
C16 C19 H19A 111.0
C17 C19 H19A 111.0
C16 C19 H19B 111.0
C17 C19 H19B 111.0
H19A C19 H19B 109.0
C14 C20 C15 107.08(11)
C14 C20 C21 113.31(12)
C15 C20 C21 114.72(12)
C14 C20 C17 114.58(11)
C15 C20 C17 113.70(12)
C21 C20 C17 93.29(10)
C13 C21 C20 101.24(10)
C13 C21 C16 103.18(11)
C20 C21 C16 101.66(11)
C13 C21 H21 116.2
C20 C21 H21 116.2
C16 C21 H21 116.2
C17 C22 H22A 109.5
C17 C22 H22B 109.5
H22A C22 H22B 109.5
C17 C22 H22C 109.5
H22A C22 H22C 109.5
H22B C22 H22C 109.5
P1 B1 H1A 109.5
P1 B1 H1B 109.5
H1A B1 H1B 109.5
P1 B1 H1C 109.5
H1A B1 H1C 109.5
H1B B1 H1C 109.5

loop_
_geom_bond_atom_site_label_1
_geom_bond_atom_site_label_2
_geom_bond_distance
P1 C18 1.7923(14)
P1 C1 1.8132(13)
P1 C8 1.8161(15)
P1 B1 1.9254(17)
C1 C5 1.3909(19)
C1 C2 1.3950(18)
C2 C3 1.393(2)
C2 H2 0.9300
C3 C6 1.383(2)
C3 H3 0.9300
C4 C6 1.384(2)
C4 C5 1.389(2)
C4 H4 0.9300
C5 H5 0.9300
C6 H6 0.9300
C7 C8 1.385(2)
C7 C9 1.391(2)
C7 H7 0.9300
C8 C10 1.3960(19)
C9 C12 1.386(3)
C9 H9 0.9300
C10 C11 1.389(3)
C10 H10 0.9300
C11 C12 1.372(3)
C11 H11 0.9300
C12 H12 0.9300
C13 C18 1.3372(19)
C13 C21 1.5097(19)
C13 H13 0.9300
C14 C20 1.5286(19)
C14 H14A 0.9600
C14 H14B 0.9600
C14 H14C 0.9600
C15 C20 1.535(2)
C15 H15A 0.9600
C15 H15B 0.9600
C15 H15C 0.9600
C16 C19 1.548(2)
C16 C21 1.561(2)
C16 H16A 0.9700
C16 H16B 0.9700
C17 C22 1.511(2)
C17 C18 1.5350(19)
C17 C19 1.566(2)
C17 C20 1.5698(18)
C19 H19A 0.9700
C19 H19B 0.9700
C20 C21 1.5491(19)
C21 H21 0.9800
C22 H22A 0.9600
C22 H22B 0.9600
C22 H22C 0.9600
B1 H1A 0.9600
B1 H1B 0.9600
B1 H1C 0.9600
